data_1530891
loop_
_publ_author_name
'Torardi, C.C.'
'Reiff, W.M.'
'Takacs, L.'

_publ_section_title
;
 Synthesis, Crystal Structure, and Magnetism of Fe4 (O H)3 (P O4)3 and V4
 O (O H)2 (P O4)3: Chains of M2 O9 Dimers Connected by Hydroxyl Groups
;
_journal_name_full 'Journal of Solid State Chemistry'
_journal_page_first 203
_journal_page_last 215
_journal_volume 82
_journal_year 1989
_chemical_formula_sum 'Fe4 H3 O15 P3'
_chemical_name_systematic 'Fe4 (O H)3 (P O4)3'
_space_group_IT_number 15
_symmetry_space_group_name_Hall '-C 2yc'
_symmetry_space_group_name_H-M 'C 1 2/c 1'
_cell_angle_alpha 90
_cell_angle_beta 102.26
_cell_angle_gamma 90
_cell_formula_units_Z 4
_cell_length_a 19.555
_cell_length_b 7.376
_cell_length_c 7.429
_cell_volume 1047.104
_citation_journal_id_ASTM JSSCBI
_cod_data_source_file Torardi_JSSCBI_1989_1857.cif
_cod_data_source_block H3Fe4O15P3
_cod_original_formula_sum 'H3 Fe4 O15 P3'
_cod_database_code 1530891

loop_
_symmetry_equiv_pos_as_xyz
x,y,z
-x,y,-z+1/2
-x,-y,-z
x,-y,z-1/2
x+1/2,y+1/2,z
-x+1/2,y+1/2,-z+1/2
-x+1/2,-y+1/2,-z
x+1/2,-y+1/2,z-1/2

loop_
_atom_site_label
_atom_site_type_symbol
_atom_site_fract_x
_atom_site_fract_y
_atom_site_fract_z
_atom_site_occupancy
_atom_site_U_iso_or_equiv
Fe1 Fe+3 0.83056 0.51257 0.64736 1 0.0
H1 H+1 0.803 0.716 0.385 1 0.0
O5 O-2 0.7662 0.966 0.9385 1 0.0
O3 O-2 0.8365 0.6272 0.4021 1 0.0
O4 O-2 0.8134 0.7411 0.7472 1 0.0
H2 H+1 0 0.019 0.75 1 0.0
O6 O-2 0.8578 0.7451 0.0868 1 0.0
P2 P+5 0.83132 0.86501 0.91481 1 0.0
Fe2 Fe+3 0.92443 0.22328 0.84415 1 0.0
O8 O-2 0.8881 0.9975 0.8959 1 0.0
O1 O-2 0 0.1225 0.75 1 0.0
O7 O-2 0.0192 0.7342 0.9178 1 0.0
P1 P+5 0 0.6151 0.75 1 0.0
O2 O-2 0.9371 0.492 0.7603 1 0.0
